data_7713299
loop_
_publ_author_name
'Bonnin, Maxime A.'
'Feldmann, Claus'

_publ_section_title
;
 Oxychloridoselenites(IV) with cubane-derived anions and stepwise
 chlorine-to-oxygen exchange.
;
_journal_name_full 'Dalton transactions (Cambridge, England : 2003)'
_journal_paper_doi 10.1039/d3dt01424j
_journal_year 2023
_chemical_formula_moiety '2(Cl2 O Se), 2(Cl4 Se), 2(Cl), 2(C9 H20 N)'
_chemical_formula_sum 'C18 H40 Cl14 N2 O2 Se4'
_chemical_formula_weight 1128.66
_space_group_crystal_system monoclinic
_space_group_IT_number 14
_space_group_name_Hall '-P 2yn'
_space_group_name_H-M_alt 'P 1 21/n 1'
_atom_sites_solution_hydrogens geom
_audit_creation_date 2023-04-25
_audit_creation_method
;
Olex2 1.3
(compiled 2020.11.12 svn.r5f609507 for OlexSys, GUI svn.r6408)
;
_audit_update_record
;
2023-04-26 deposited with the CCDC.	2023-06-12 downloaded from the CCDC.
;
_cell_angle_alpha 90
_cell_angle_beta 94.433(13)
_cell_angle_gamma 90
_cell_formula_units_Z 2
_cell_length_a 10.4199(17)
_cell_length_b 16.067(4)
_cell_length_c 12.373(2)
_cell_measurement_reflns_used 2834
_cell_measurement_temperature 213
_cell_measurement_theta_max 25.83
_cell_measurement_theta_min 2.08
_cell_volume 2065.2(7)
_computing_cell_refinement 'STOE X-Area'
_computing_data_collection 'STOE X-Area'
_computing_data_reduction 'STOE X-Area'
_computing_molecular_graphics 'Olex2 1.3 (Dolomanov et al., 2009)'
_computing_publication_material 'Olex2 1.3 (Dolomanov et al., 2009)'
_computing_structure_refinement 'SHELXL 2018/3 (Sheldrick, 2015)'
_computing_structure_solution 'SHELXT  (Sheldrick, 2015)'
_diffrn_ambient_temperature 213.0
_diffrn_detector_area_resol_mean 6.67
_diffrn_detector_type 'STOE Imaging Plate'
_diffrn_measured_fraction_theta_full 0.995
_diffrn_measured_fraction_theta_max 0.995
_diffrn_measurement_details
;
 105 frames, detector distance = 100 mm
;
_diffrn_measurement_device '2-circle diffractometer'
_diffrn_measurement_device_type 'STOE IPDS II'
_diffrn_measurement_method 'rotation method, \w scans'
_diffrn_radiation_type MoK\a
_diffrn_radiation_wavelength 0.71073
_diffrn_reflns_av_R_equivalents 0.0291
_diffrn_reflns_av_unetI/netI 0.0861
_diffrn_reflns_Laue_measured_fraction_full 0.995
_diffrn_reflns_Laue_measured_fraction_max 0.995
_diffrn_reflns_limit_h_max 9
_diffrn_reflns_limit_h_min -12
_diffrn_reflns_limit_k_max 17
_diffrn_reflns_limit_k_min -19
_diffrn_reflns_limit_l_max 14
_diffrn_reflns_limit_l_min -14
_diffrn_reflns_number 7429
_diffrn_reflns_point_group_measured_fraction_full 0.995
_diffrn_reflns_point_group_measured_fraction_max 0.995
_diffrn_reflns_theta_full 24.998
_diffrn_reflns_theta_max 24.998
_diffrn_reflns_theta_min 2.081
_exptl_absorpt_coefficient_mu 4.481
_exptl_absorpt_correction_T_max 0.0029
_exptl_absorpt_correction_T_min 0.0008
_exptl_absorpt_correction_type multi-scan
_exptl_absorpt_process_details
;
STOE LANA, absorption correction by scaling of reflection intensities.
J. Koziskova, F. Hahn, J. Richter, J. Kozisek, "Comparison of different
absorption corrections on the model structure of tetrakis(\m~2~-acetato)-
diaqua-di-copper(II)", Acta Chimica Slovaca, vol. 9, no. 2, 2016, pp. 136 - 140.
Afterwards a spherical absorption correction was performed within STOE LANA.
;
_exptl_crystal_colour colourless
_exptl_crystal_colour_primary colourless
_exptl_crystal_density_diffrn 1.815
_exptl_crystal_density_method 'not measured'
_exptl_crystal_description irregular
_exptl_crystal_F_000 1104
_exptl_crystal_size_max 0.28
_exptl_crystal_size_mid 0.23
_exptl_crystal_size_min 0.2
_refine_diff_density_max 1.100
_refine_diff_density_min -0.558
_refine_diff_density_rms 0.077
_refine_ls_extinction_method none
_refine_ls_goodness_of_fit_ref 0.742
_refine_ls_hydrogen_treatment constr
_refine_ls_matrix_type full
_refine_ls_number_parameters 183
_refine_ls_number_reflns 3623
_refine_ls_number_restraints 0
_refine_ls_restrained_S_all 0.742
_refine_ls_R_factor_all 0.0643
_refine_ls_R_factor_gt 0.0366
_refine_ls_shift/su_max 0.001
_refine_ls_shift/su_mean 0.000
_refine_ls_structure_factor_coef Fsqd
_refine_ls_weighting_details 'w=1/[\s^2^(Fo^2^)+(0.0398P)^2^] where P=(Fo^2^+2Fc^2^)/3'
_refine_ls_weighting_scheme calc
_refine_ls_wR_factor_gt 0.0775
_refine_ls_wR_factor_ref 0.0809
_reflns_Friedel_coverage 0.000
_reflns_number_gt 1962
_reflns_number_total 3623
_reflns_threshold_expression 'I > 2\s(I)'
_cod_data_source_file d3dt01424j2.cif
_cod_data_source_block 4
_cod_original_cell_volume 2065.3(7)
_cod_database_code 7713299
_shelx_shelxl_version_number 2018/3
_shelx_space_group_comment
;
The symmetry employed for this shelxl refinement is uniquely defined
by the following loop, which should always be used as a source of
symmetry information in preference to the above space-group names.
They are only intended as comments.
;
_shelx_estimated_absorpt_t_max 0.468
_shelx_estimated_absorpt_t_min 0.367
_olex2_refinement_description
;
1. Fixed Uiso
 At 1.2 times of:
  All C(H,H) groups
 At 1.5 times of:
  All C(H,H,H) groups
2.a Secondary CH2 refined with riding coordinates:
 C1(H1A,H1B), C2(H2A,H2B), C3(H3A,H3B), C4(H4A,H4B), C6(H6A,H6B), C7(H7A,H7B),
 C8(H8A,H8B)
2.b Idealised Me refined as rotating group:
 C5(H5A,H5B,H5C), C9(H9A,H9B,H9C)
;
_olex2_submission_special_instructions 'No special instructions were received'

loop_
_space_group_symop_operation_xyz
'x, y, z'
'-x+1/2, y+1/2, -z+1/2'
'-x, -y, -z'
'x-1/2, -y-1/2, z-1/2'

loop_
_atom_site_label
_atom_site_type_symbol
_atom_site_fract_x
_atom_site_fract_y
_atom_site_fract_z
_atom_site_U_iso_or_equiv
_atom_site_adp_type
_atom_site_occupancy
_atom_site_site_symmetry_order
_atom_site_calc_flag
_atom_site_refinement_flags_posn
_atom_site_refinement_flags_adp
_atom_site_refinement_flags_occupancy
_atom_site_disorder_assembly
_atom_site_disorder_group
Se1 Se 0.47198(8) 0.61060(5) 0.78221(5) 0.0747(2) Uani 1 1 d . . . . .
Cl1 Cl 0.6202(2) 0.55395(15) 0.89179(16) 0.1098(7) Uani 1 1 d . . . . .
Cl2 Cl 0.5139(3) 0.74005(13) 0.83205(15) 0.1207(9) Uani 1 1 d . . . . .
O1 O 0.3433(4) 0.5854(3) 0.8454(4) 0.0949(17) Uani 1 1 d . . . . .
Se2 Se 0.69216(5) 0.49422(4) 0.52416(4) 0.04501(15) Uani 1 1 d . . . . .
Cl4 Cl 0.68597(15) 0.62953(9) 0.59561(11) 0.0605(4) Uani 1 1 d . . . . .
Cl5 Cl 0.82041(15) 0.44966(10) 0.66401(12) 0.0668(4) Uani 1 1 d . . . . .
Cl6 Cl 0.68624(15) 0.35501(9) 0.45052(11) 0.0641(4) Uani 1 1 d . . . . .
Cl7 Cl 0.84853(14) 0.53123(10) 0.42543(12) 0.0689(5) Uani 1 1 d . . . . .
Cl3 Cl 0.51949(13) 0.54102(9) 0.36516(9) 0.0505(3) Uani 1 1 d . . . . .
N1 N 0.4741(4) 0.2188(3) 0.7215(3) 0.0530(12) Uani 1 1 d . . . . .
C1 C 0.5967(6) 0.2651(4) 0.7442(4) 0.0599(16) Uani 1 1 d . . . . .
H1A H 0.608508 0.305753 0.686773 0.072 Uiso 1 1 calc R U . . .
H1B H 0.670051 0.226710 0.748742 0.072 Uiso 1 1 calc R U . . .
C2 C 0.5863(7) 0.3082(5) 0.8506(5) 0.079(2) Uani 1 1 d . . . . .
H2A H 0.628094 0.362876 0.850812 0.095 Uiso 1 1 calc R U . . .
H2B H 0.626462 0.274948 0.910344 0.095 Uiso 1 1 calc R U . . .
C3 C 0.4406(7) 0.3175(5) 0.8613(5) 0.084(2) Uani 1 1 d . . . . .
H3A H 0.416108 0.289837 0.927266 0.100 Uiso 1 1 calc R U . . .
H3B H 0.416968 0.376434 0.864793 0.100 Uiso 1 1 calc R U . . .
C4 C 0.3740(6) 0.2773(4) 0.7624(5) 0.0657(18) Uani 1 1 d . . . . .
H4A H 0.347717 0.319122 0.707447 0.079 Uiso 1 1 calc R U . . .
H4B H 0.297718 0.246381 0.781159 0.079 Uiso 1 1 calc R U . . .
C5 C 0.4750(6) 0.1399(4) 0.7863(4) 0.0643(17) Uani 1 1 d . . . . .
H5A H 0.549915 0.107044 0.771857 0.096 Uiso 1 1 calc R U . . .
H5B H 0.397528 0.108265 0.765950 0.096 Uiso 1 1 calc R U . . .
H5C H 0.478093 0.153244 0.862855 0.096 Uiso 1 1 calc R U . . .
C6 C 0.4426(6) 0.2017(4) 0.6029(4) 0.0630(17) Uani 1 1 d . . . . .
H6A H 0.434418 0.254913 0.564403 0.076 Uiso 1 1 calc R U . . .
H6B H 0.358877 0.173694 0.593966 0.076 Uiso 1 1 calc R U . . .
C7 C 0.5405(6) 0.1489(4) 0.5508(4) 0.0669(17) Uani 1 1 d . . . . .
H7A H 0.551837 0.095999 0.589919 0.080 Uiso 1 1 calc R U . . .
H7B H 0.623652 0.177679 0.555014 0.080 Uiso 1 1 calc R U . . .
C8 C 0.4961(7) 0.1319(5) 0.4322(4) 0.089(2) Uani 1 1 d . . . . .
H8A H 0.416227 0.099524 0.428558 0.107 Uiso 1 1 calc R U . . .
H8B H 0.478206 0.184889 0.394764 0.107 Uiso 1 1 calc R U . . .
C9 C 0.5983(8) 0.0843(5) 0.3755(5) 0.104(3) Uani 1 1 d . . . . .
H9A H 0.568529 0.075388 0.300129 0.157 Uiso 1 1 calc R U . . .
H9B H 0.613755 0.030912 0.410829 0.157 Uiso 1 1 calc R U . . .
H9C H 0.677558 0.116153 0.379384 0.157 Uiso 1 1 calc R U . . .

loop_
_atom_site_aniso_label
_atom_site_aniso_U_11
_atom_site_aniso_U_22
_atom_site_aniso_U_33
_atom_site_aniso_U_23
_atom_site_aniso_U_13
_atom_site_aniso_U_12
Se1 0.0960(6) 0.0651(5) 0.0634(4) -0.0054(3) 0.0089(4) 0.0042(4)
Cl1 0.1250(18) 0.1047(17) 0.0948(12) -0.0138(12) -0.0235(13) 0.0209(14)
Cl2 0.216(3) 0.0566(13) 0.0889(12) -0.0091(10) 0.0046(15) -0.0040(14)
O1 0.058(3) 0.125(4) 0.108(3) -0.024(3) 0.044(3) -0.008(3)
Se2 0.0441(3) 0.0437(3) 0.0475(2) 0.0028(3) 0.0061(2) 0.0005(3)
Cl4 0.0663(10) 0.0459(9) 0.0691(8) -0.0079(7) 0.0038(7) -0.0062(7)
Cl5 0.0633(10) 0.0646(11) 0.0694(8) 0.0104(8) -0.0153(8) 0.0019(8)
Cl6 0.0749(11) 0.0466(9) 0.0723(9) -0.0050(7) 0.0152(8) 0.0062(8)
Cl7 0.0556(9) 0.0738(11) 0.0805(9) 0.0020(8) 0.0263(8) -0.0052(8)
Cl3 0.0612(8) 0.0448(8) 0.0461(6) 0.0054(6) 0.0070(6) -0.0024(7)
N1 0.055(3) 0.046(3) 0.059(3) 0.011(2) 0.012(2) 0.003(2)
C1 0.056(4) 0.054(4) 0.070(4) 0.013(3) 0.009(3) 0.003(3)
C2 0.081(5) 0.071(5) 0.085(4) -0.004(4) -0.003(4) 0.005(4)
C3 0.096(6) 0.076(5) 0.081(4) -0.003(4) 0.024(4) 0.005(4)
C4 0.064(4) 0.053(4) 0.083(4) 0.018(3) 0.022(4) 0.007(3)
C5 0.083(5) 0.045(4) 0.066(3) 0.019(3) 0.012(3) 0.000(3)
C6 0.070(4) 0.063(4) 0.056(3) 0.019(3) 0.004(3) 0.002(3)
C7 0.073(4) 0.064(4) 0.065(3) 0.008(3) 0.016(3) 0.001(3)
C8 0.100(6) 0.109(7) 0.060(4) -0.008(4) 0.010(4) 0.005(5)
C9 0.103(6) 0.135(8) 0.077(4) -0.028(5) 0.019(4) -0.020(5)

loop_
_atom_type_symbol
_atom_type_description
_atom_type_scat_dispersion_real
_atom_type_scat_dispersion_imag
_atom_type_scat_source
C C 0.0033 0.0016 'International Tables Vol C Tables 4.2.6.8 and 6.1.1.4'
H H 0.0000 0.0000 'International Tables Vol C Tables 4.2.6.8 and 6.1.1.4'
Cl Cl 0.1484 0.1585 'International Tables Vol C Tables 4.2.6.8 and 6.1.1.4'
N N 0.0061 0.0033 'International Tables Vol C Tables 4.2.6.8 and 6.1.1.4'
O O 0.0106 0.0060 'International Tables Vol C Tables 4.2.6.8 and 6.1.1.4'
Se Se -0.0929 2.2259 'International Tables Vol C Tables 4.2.6.8 and 6.1.1.4'

loop_
_geom_angle_atom_site_label_1
_geom_angle_atom_site_label_2
_geom_angle_atom_site_label_3
_geom_angle
_geom_angle_site_symmetry_1
_geom_angle_site_symmetry_3
_geom_angle_publ_flag
Cl1 Se1 Cl2 96.02(10) . . ?
O1 Se1 Cl1 99.5(2) . . ?
O1 Se1 Cl2 104.40(18) . . ?
Cl4 Se2 Cl6 176.96(6) . . ?
Cl5 Se2 Cl4 92.15(6) . . ?
Cl5 Se2 Cl6 89.53(6) . . ?
Cl7 Se2 Cl4 90.11(6) . . ?
Cl7 Se2 Cl5 95.35(6) . . ?
Cl7 Se2 Cl6 92.26(6) . . ?
C1 N1 C4 103.2(4) . . ?
C1 N1 C5 110.6(5) . . ?
C1 N1 C6 113.3(4) . . ?
C5 N1 C4 108.7(4) . . ?
C5 N1 C6 111.0(4) . . ?
C6 N1 C4 109.5(5) . . ?
N1 C1 H1A 110.5 . . ?
N1 C1 H1B 110.5 . . ?
N1 C1 C2 106.1(4) . . ?
H1A C1 H1B 108.7 . . ?
C2 C1 H1A 110.5 . . ?
C2 C1 H1B 110.5 . . ?
C1 C2 H2A 110.7 . . ?
C1 C2 H2B 110.7 . . ?
C1 C2 C3 105.0(6) . . ?
H2A C2 H2B 108.8 . . ?
C3 C2 H2A 110.7 . . ?
C3 C2 H2B 110.7 . . ?
C2 C3 H3A 110.4 . . ?
C2 C3 H3B 110.4 . . ?
H3A C3 H3B 108.6 . . ?
C4 C3 C2 106.5(5) . . ?
C4 C3 H3A 110.4 . . ?
C4 C3 H3B 110.4 . . ?
N1 C4 H4A 110.8 . . ?
N1 C4 H4B 110.8 . . ?
C3 C4 N1 104.6(5) . . ?
C3 C4 H4A 110.8 . . ?
C3 C4 H4B 110.8 . . ?
H4A C4 H4B 108.9 . . ?
N1 C5 H5A 109.5 . . ?
N1 C5 H5B 109.5 . . ?
N1 C5 H5C 109.5 . . ?
H5A C5 H5B 109.5 . . ?
H5A C5 H5C 109.5 . . ?
H5B C5 H5C 109.5 . . ?
N1 C6 H6A 108.6 . . ?
N1 C6 H6B 108.6 . . ?
N1 C6 C7 114.6(5) . . ?
H6A C6 H6B 107.6 . . ?
C7 C6 H6A 108.6 . . ?
C7 C6 H6B 108.6 . . ?
C6 C7 H7A 109.6 . . ?
C6 C7 H7B 109.6 . . ?
C6 C7 C8 110.2(6) . . ?
H7A C7 H7B 108.1 . . ?
C8 C7 H7A 109.6 . . ?
C8 C7 H7B 109.6 . . ?
C7 C8 H8A 109.4 . . ?
C7 C8 H8B 109.4 . . ?
H8A C8 H8B 108.0 . . ?
C9 C8 C7 111.2(6) . . ?
C9 C8 H8A 109.4 . . ?
C9 C8 H8B 109.4 . . ?
C8 C9 H9A 109.5 . . ?
C8 C9 H9B 109.5 . . ?
C8 C9 H9C 109.5 . . ?
H9A C9 H9B 109.5 . . ?
H9A C9 H9C 109.5 . . ?
H9B C9 H9C 109.5 . . ?

loop_
_geom_bond_atom_site_label_1
_geom_bond_atom_site_label_2
_geom_bond_distance
_geom_bond_site_symmetry_2
_geom_bond_publ_flag
Se1 Cl1 2.174(2) . ?
Se1 Cl2 2.204(2) . ?
Se1 O1 1.654(4) . ?
Se2 Cl4 2.3497(16) . ?
Se2 Cl5 2.2214(16) . ?
Se2 Cl6 2.4141(17) . ?
Se2 Cl7 2.1928(13) . ?
N1 C1 1.487(7) . ?
N1 C4 1.520(7) . ?
N1 C5 1.499(6) . ?
N1 C6 1.503(7) . ?
C1 H1A 0.9800 . ?
C1 H1B 0.9800 . ?
C1 C2 1.499(8) . ?
C2 H2A 0.9800 . ?
C2 H2B 0.9800 . ?
C2 C3 1.541(9) . ?
C3 H3A 0.9800 . ?
C3 H3B 0.9800 . ?
C3 C4 1.506(9) . ?
C4 H4A 0.9800 . ?
C4 H4B 0.9800 . ?
C5 H5A 0.9700 . ?
C5 H5B 0.9700 . ?
C5 H5C 0.9700 . ?
C6 H6A 0.9800 . ?
C6 H6B 0.9800 . ?
C6 C7 1.509(8) . ?
C7 H7A 0.9800 . ?
C7 H7B 0.9800 . ?
C7 C8 1.528(8) . ?
C8 H8A 0.9800 . ?
C8 H8B 0.9800 . ?
C8 C9 1.526(9) . ?
C9 H9A 0.9700 . ?
C9 H9B 0.9700 . ?
C9 H9C 0.9700 . ?

loop_
_geom_torsion_atom_site_label_1
_geom_torsion_atom_site_label_2
_geom_torsion_atom_site_label_3
_geom_torsion_atom_site_label_4
_geom_torsion
_geom_torsion_site_symmetry_1
_geom_torsion_site_symmetry_2
_geom_torsion_site_symmetry_3
_geom_torsion_site_symmetry_4
_geom_torsion_publ_flag
N1 C1 C2 C3 -24.3(6) . . . . ?
N1 C6 C7 C8 177.3(5) . . . . ?
C1 N1 C4 C3 -36.0(5) . . . . ?
C1 N1 C6 C7 61.3(6) . . . . ?
C1 C2 C3 C4 1.5(7) . . . . ?
C2 C3 C4 N1 21.2(6) . . . . ?
C4 N1 C1 C2 37.6(6) . . . . ?
C4 N1 C6 C7 175.9(5) . . . . ?
C5 N1 C1 C2 -78.6(5) . . . . ?
C5 N1 C4 C3 81.5(6) . . . . ?
C5 N1 C6 C7 -64.0(6) . . . . ?
C6 N1 C1 C2 156.0(5) . . . . ?
C6 N1 C4 C3 -157.0(5) . . . . ?
C6 C7 C8 C9 175.7(6) . . . . ?
